data_7704150
loop_
_publ_author_name
'Kozsup, M\'at\'e'
'Keogan, Donal M.'
'Fitzgerald-Hughes, Deirdre'
'Enyedy, \'Eva A'
'Twamley, Brendan'
'Bugly\'o, P\'eter'
'Griffith, Darren M.'

_publ_section_title
;
 Synthesis and characterisation of Co(iii) complexes of N-formyl
 hydroxylamines and antibacterial activity of a Co(iii) peptide
 deformylase inhibitor complex.
;
_journal_issue 21
_journal_name_full 'Dalton transactions (Cambridge, England : 2003)'
_journal_page_first 6980
_journal_page_last 6988
_journal_paper_doi 10.1039/d0dt01123a
_journal_volume 49
_journal_year 2020
_chemical_absolute_configuration ad
_chemical_formula_moiety 'C22 H34 F N7 O4, C4 H8 O'
_chemical_formula_sum 'C26 H42 F N7 O5'
_chemical_formula_weight 551.66
_space_group_crystal_system monoclinic
_space_group_IT_number 5
_space_group_name_Hall 'C 2y'
_space_group_name_H-M_alt 'C 1 2 1'
_atom_sites_solution_hydrogens mixed
_atom_sites_solution_primary dual
_audit_creation_date 2019-04-04
_audit_creation_method
;
Olex2 1.2
(compiled 2018.05.29 svn.r3508 for OlexSys, GUI svn.r5506)
;
_audit_update_record
;
2020-03-24 deposited with the CCDC.	2020-04-21 downloaded from the CCDC.
;
_cell_angle_alpha 90
_cell_angle_beta 126.2917(10)
_cell_angle_gamma 90
_cell_formula_units_Z 4
_cell_length_a 21.6357(10)
_cell_length_b 9.0441(4)
_cell_length_c 17.7227(8)
_cell_measurement_reflns_used 9921
_cell_measurement_temperature 100(2)
_cell_measurement_theta_max 27.25
_cell_measurement_theta_min 3.23
_cell_volume 2795.2(2)
_computing_cell_refinement 'SAINT V8.38A (Bruker, 2016)'
_computing_data_collection 'APEX 3 (Bruker, 2016) '
_computing_data_reduction 'SAINT V8.38A (Bruker, 2016)'
_computing_molecular_graphics 'Olex2 (Dolomanov et al., 2009)'
_computing_publication_material 'Olex2 (Dolomanov et al., 2009)'
_computing_structure_refinement 'XL (Sheldrick, 2008)'
_computing_structure_solution 'XT (Sheldrick, 2015)'
_diffrn_ambient_temperature 100(2)
_diffrn_detector 'CMOS area detector'
_diffrn_detector_area_resol_mean 5.12
_diffrn_detector_type 'Bruker PHOTON 50'
_diffrn_measured_fraction_theta_full 0.998
_diffrn_measured_fraction_theta_max 0.996
_diffrn_measurement_device 'three-circle diffractometer'
_diffrn_measurement_device_type 'Bruker D8 Quest ECO'
_diffrn_measurement_method '\w scans'
_diffrn_radiation_collimation '0.5 mm double-pinhole'
_diffrn_radiation_detector 'Bruker PHOTON 50'
_diffrn_radiation_monochromator graphite
_diffrn_radiation_probe x-ray
_diffrn_radiation_type MoK\a
_diffrn_radiation_wavelength 0.71073
_diffrn_reflns_av_R_equivalents 0.0347
_diffrn_reflns_av_unetI/netI 0.0242
_diffrn_reflns_Laue_measured_fraction_full 0.998
_diffrn_reflns_Laue_measured_fraction_max 0.996
_diffrn_reflns_limit_h_max 27
_diffrn_reflns_limit_h_min -27
_diffrn_reflns_limit_k_max 11
_diffrn_reflns_limit_k_min -11
_diffrn_reflns_limit_l_max 22
_diffrn_reflns_limit_l_min -22
_diffrn_reflns_number 31597
_diffrn_reflns_point_group_measured_fraction_full 0.999
_diffrn_reflns_point_group_measured_fraction_max 0.995
_diffrn_reflns_theta_full 25.242
_diffrn_reflns_theta_max 27.280
_diffrn_reflns_theta_min 2.537
_diffrn_source 'sealed X-ray tube'
_diffrn_source_type 'Siemens, KFF Mo 2K -90 C'
_exptl_absorpt_coefficient_mu 0.097
_exptl_absorpt_correction_T_max 0.7455
_exptl_absorpt_correction_T_min 0.7140
_exptl_absorpt_correction_type multi-scan
_exptl_absorpt_process_details
'SADABS-2016/2 (Bruker,2016/2) was used for absorption correction. wR2(int) was 0.0596 before and 0.0556 after correction. The Ratio of minimum to maximum transmission is 0.9577. The \l/2 correction factor is 0.00150.'
_exptl_crystal_colour colourless
_exptl_crystal_colour_primary colourless
_exptl_crystal_density_diffrn 1.311
_exptl_crystal_density_method 'not measured'
_exptl_crystal_description block
_exptl_crystal_F_000 1184
_exptl_crystal_size_max 0.439
_exptl_crystal_size_mid 0.188
_exptl_crystal_size_min 0.15
_refine_diff_density_max 0.265
_refine_diff_density_min -0.350
_refine_diff_density_rms 0.049
_refine_ls_abs_structure_details
;
 Flack x determined using 2520 quotients [(I+)-(I-)]/[(I+)+(I-)]
 (Parsons, Flack and Wagner, Acta Cryst. B69 (2013) 249-259).
;
_refine_ls_abs_structure_Flack -0.1(2)
_refine_ls_extinction_method none
_refine_ls_goodness_of_fit_ref 1.047
_refine_ls_hydrogen_treatment mixed
_refine_ls_matrix_type full
_refine_ls_number_parameters 410
_refine_ls_number_reflns 6264
_refine_ls_number_restraints 106
_refine_ls_restrained_S_all 1.079
_refine_ls_R_factor_all 0.0432
_refine_ls_R_factor_gt 0.0370
_refine_ls_shift/su_max 0.001
_refine_ls_shift/su_mean 0.000
_refine_ls_structure_factor_coef Fsqd
_refine_ls_weighting_details 'w=1/[\s^2^(Fo^2^)+(0.0482P)^2^+1.6353P] where P=(Fo^2^+2Fc^2^)/3'
_refine_ls_weighting_scheme calc
_refine_ls_wR_factor_gt 0.0880
_refine_ls_wR_factor_ref 0.0926
_reflns_Friedel_coverage 0.878
_reflns_Friedel_fraction_full 0.999
_reflns_Friedel_fraction_max 0.994
_reflns_number_gt 5719
_reflns_number_total 6264
_reflns_threshold_expression 'I > 2\s(I)'
_cod_data_source_file d0dt01123a2.cif
_cod_data_source_block GSK322
_cod_depositor_comments 'Adding full bibliography for 7704149--7704151.cif.'
_cod_database_code 7704150
_shelx_shelxl_version_number 2018/3
_shelx_space_group_comment
;
The symmetry employed for this shelxl refinement is uniquely defined
by the following loop, which should always be used as a source of
symmetry information in preference to the above space-group names.
They are only intended as comments.
;
_shelx_estimated_absorpt_t_max 0.986
_shelx_estimated_absorpt_t_min 0.959
_olex2_refinement_description
;
1. Fixed Uiso
 At 1.2 times of:
  All C(H) groups, All C(H,H) groups
 At 1.5 times of:
  All C(H,H,H) groups
2. Restrained distances
 N15-H15 = N16-H16
 0.9 with sigma of 0.01
 O12-H12
 0.9 with sigma of 0.01
3. Uiso/Uaniso restraints and constraints
C35A \\sim C36A \\sim C37A \\sim C38A \\sim C35 \\sim C36 \\sim C37 \\sim C38:
within 2A with sigma of 0.004 and sigma for terminal atoms of 0.008
4. Others
 Fixed Sof: O34(0.85) O34A(0.15) C35A(0.15) H35C(0.15) H35D(0.15) C36A(0.15)
 H36C(0.15) H36D(0.15) C37A(0.15) H37C(0.15) H37D(0.15) C38A(0.15) H38C(0.15)
 H38D(0.15) C35(0.85) H35A(0.85) H35B(0.85) C36(0.85) H36A(0.85) H36B(0.85)
 C37(0.85) H37A(0.85) H37B(0.85) C38(0.85) H38A(0.85) H38B(0.85)
5.a Ternary CH refined with riding coordinates:
 C5(H5), C7(H7), C32(H32)
5.b Secondary CH2 refined with riding coordinates:
 C1(H1A,H1B), C2(H2A,H2B), C3(H3A,H3B), C4(H4A,H4B), C6(H6A,H6B), C8(H8A,H8B),
 C25(H25A,H25B), C26(H26A,H26B), C28(H28A,H28B), C29(H29A,H29B), C31(H31A,H31B),
  C33(H33A,H33B), C35A(H35C,H35D), C36A(H36C,H36D), C37A(H37C,H37D), C38A(H38C,
 H38D), C35(H35A,H35B), C36(H36A,H36B), C37(H37A,H37B), C38(H38A,H38B)
5.c Aromatic/amide H refined with riding coordinates:
 C10(H10)
5.d Idealised Me refined as rotating group:
 C20(H20A,H20B,H20C)
;
_olex2_exptl_crystal_mounting_method 'mounted in oil on a MiTeGen microloop'
_olex2_submission_original_sample_id DG-GSKBi
_olex2_submission_special_instructions 'No special instructions were received'

loop_
_space_group_symop_operation_xyz
'x, y, z'
'-x, y, -z'
'x+1/2, y+1/2, z'
'-x+1/2, y+1/2, -z'

loop_
_atom_site_label
_atom_site_type_symbol
_atom_site_fract_x
_atom_site_fract_y
_atom_site_fract_z
_atom_site_U_iso_or_equiv
_atom_site_adp_type
_atom_site_occupancy
_atom_site_site_symmetry_order
_atom_site_calc_flag
_atom_site_refinement_flags_posn
_atom_site_refinement_flags_adp
_atom_site_refinement_flags_occupancy
_atom_site_disorder_assembly
_atom_site_disorder_group
F1 F 0.31965(7) 0.30354(17) 0.32646(9) 0.0234(3) Uani 1 1 d . . . . .
O11 O 0.08985(10) 0.8743(2) 0.45460(12) 0.0255(4) Uani 1 1 d . . . . .
O12 O 0.05329(9) 0.5711(2) 0.31231(11) 0.0217(4) Uani 1 1 d D . . . .
O14 O 0.20884(9) 0.32652(17) 0.46473(11) 0.0179(3) Uani 1 1 d . . . . .
O30 O 0.38873(10) 0.2306(2) 0.04523(14) 0.0302(4) Uani 1 1 d . . . . .
N9 N 0.08431(11) 0.6502(2) 0.39531(13) 0.0190(4) Uani 1 1 d . . . . .
N15 N 0.24539(11) 0.5484(2) 0.44495(13) 0.0146(4) Uani 1 1 d D . . . .
N16 N 0.27087(11) 0.4899(2) 0.39509(13) 0.0151(4) Uani 1 1 d D . . . .
N18 N 0.14331(10) 0.4674(2) 0.25976(13) 0.0144(4) Uani 1 1 d . . . . .
N21 N 0.11904(10) 0.3273(2) 0.13040(13) 0.0149(4) Uani 1 1 d . . . . .
N24 N 0.21327(11) 0.2027(3) 0.13228(15) 0.0272(5) Uani 1 1 d . . . . .
N27 N 0.24475(11) 0.1413(2) 0.00095(14) 0.0167(4) Uani 1 1 d . . . . .
C1 C 0.33516(15) 0.3413(3) 0.78234(16) 0.0233(5) Uani 1 1 d . . . . .
H1A H 0.315284 0.398843 0.811273 0.028 Uiso 1 1 calc R . . . .
H1B H 0.317003 0.237869 0.773456 0.028 Uiso 1 1 calc R . . . .
C2 C 0.42240(16) 0.3479(3) 0.84197(18) 0.0300(6) Uani 1 1 d . . . . .
H2A H 0.443118 0.266434 0.825689 0.036 Uiso 1 1 calc R . . . .
H2B H 0.444906 0.341552 0.909413 0.036 Uiso 1 1 calc R . . . .
C3 C 0.43934(14) 0.4986(3) 0.81808(18) 0.0270(6) Uani 1 1 d . . . . .
H3A H 0.484648 0.492106 0.817323 0.032 Uiso 1 1 calc R . . . .
H3B H 0.449504 0.573833 0.864772 0.032 Uiso 1 1 calc R . . . .
C4 C 0.36675(14) 0.5399(3) 0.71966(16) 0.0212(5) Uani 1 1 d . . . . .
H4A H 0.344100 0.633086 0.722359 0.025 Uiso 1 1 calc R . . . .
H4B H 0.379610 0.552731 0.674936 0.025 Uiso 1 1 calc R . . . .
C5 C 0.31028(13) 0.4100(2) 0.68948(15) 0.0174(4) Uani 1 1 d . . . . .
H5 H 0.319606 0.336356 0.655160 0.021 Uiso 1 1 calc R . . . .
C6 C 0.22561(13) 0.4514(3) 0.62750(16) 0.0170(4) Uani 1 1 d . . . . .
H6A H 0.214204 0.509862 0.665115 0.020 Uiso 1 1 calc R . . . .
H6B H 0.194882 0.359464 0.607912 0.020 Uiso 1 1 calc R . . . .
C7 C 0.19985(12) 0.5401(2) 0.53969(15) 0.0144(4) Uani 1 1 d . . . . .
H7 H 0.226262 0.638208 0.559015 0.017 Uiso 1 1 calc R . . . .
C8 C 0.11309(13) 0.5647(3) 0.47975(16) 0.0183(4) Uani 1 1 d . . . . .
H8A H 0.087055 0.467403 0.461725 0.022 Uiso 1 1 calc R . . . .
H8B H 0.099977 0.616755 0.517685 0.022 Uiso 1 1 calc R . . . .
C10 C 0.07117(13) 0.7948(3) 0.38794(16) 0.0201(5) Uani 1 1 d . . . . .
H10 H 0.045985 0.839185 0.327949 0.024 Uiso 1 1 calc R . . . .
C13 C 0.21947(12) 0.4596(2) 0.48141(14) 0.0143(4) Uani 1 1 d . . . . .
C17 C 0.21806(12) 0.4340(2) 0.30716(15) 0.0139(4) Uani 1 1 d . . . . .
C19 C 0.09752(12) 0.4084(2) 0.17322(15) 0.0147(4) Uani 1 1 d . . . . .
C20 C 0.01318(13) 0.4368(3) 0.12005(16) 0.0216(5) Uani 1 1 d . . . . .
H20A H 0.003546 0.543502 0.110884 0.032 Uiso 1 1 calc GR . . . .
H20B H -0.004834 0.397942 0.155505 0.032 Uiso 1 1 calc GR . . . .
H20C H -0.014301 0.387650 0.059002 0.032 Uiso 1 1 calc GR . . . .
C22 C 0.19404(13) 0.2914(3) 0.17732(16) 0.0171(4) Uani 1 1 d . . . . .
C23 C 0.24435(12) 0.3442(3) 0.26849(15) 0.0162(4) Uani 1 1 d . . . . .
C25 C 0.15629(13) 0.1299(3) 0.04391(16) 0.0212(5) Uani 1 1 d . . . . .
H25A H 0.104260 0.158252 0.023345 0.025 Uiso 1 1 calc R . . . .
H25B H 0.161374 0.021401 0.052835 0.025 Uiso 1 1 calc R . . . .
C26 C 0.16637(13) 0.1727(3) -0.03077(16) 0.0198(5) Uani 1 1 d . . . . .
H26A H 0.129618 0.116537 -0.088828 0.024 Uiso 1 1 calc R . . . .
H26B H 0.155408 0.279354 -0.045017 0.024 Uiso 1 1 calc R . . . .
C28 C 0.25501(14) 0.1750(3) -0.07154(18) 0.0265(6) Uani 1 1 d . . . . .
H28A H 0.243134 0.280397 -0.089550 0.032 Uiso 1 1 calc R . . . .
H28B H 0.219583 0.113999 -0.127751 0.032 Uiso 1 1 calc R . . . .
C29 C 0.33718(15) 0.1427(3) -0.03458(18) 0.0260(5) Uani 1 1 d . . . . .
H29A H 0.348486 0.036755 -0.017778 0.031 Uiso 1 1 calc R . . . .
H29B H 0.344114 0.163519 -0.083985 0.031 Uiso 1 1 calc R . . . .
C31 C 0.37981(14) 0.1968(3) 0.11654(18) 0.0294(6) Uani 1 1 d . . . . .
H31A H 0.416131 0.257319 0.172623 0.035 Uiso 1 1 calc R . . . .
H31B H 0.392540 0.091447 0.134204 0.035 Uiso 1 1 calc R . . . .
C32 C 0.29892(13) 0.2261(3) 0.08528(17) 0.0222(5) Uani 1 1 d . . . . .
H32 H 0.287128 0.334006 0.072337 0.027 Uiso 1 1 calc R . . . .
C33 C 0.29148(14) 0.1777(4) 0.16211(17) 0.0312(6) Uani 1 1 d . . . . .
H33A H 0.304363 0.071448 0.175907 0.037 Uiso 1 1 calc R . . . .
H33B H 0.327938 0.234388 0.220019 0.037 Uiso 1 1 calc R . . . .
O34 O 0.45444(15) 0.5778(3) 0.27493(17) 0.0367(6) Uani 0.85 1 d . . P A 1
O34A O 0.4511(9) 0.8025(18) 0.4225(9) 0.043(4) Uani 0.15 1 d . . P B 2
C35A C 0.4394(15) 0.640(3) 0.401(2) 0.049(2) Uani 0.15 1 d . U P B 2
H35C H 0.478115 0.582414 0.457061 0.059 Uiso 0.15 1 calc R . P B 2
H35D H 0.387771 0.610064 0.380984 0.059 Uiso 0.15 1 calc R . P B 2
C36A C 0.4468(15) 0.614(3) 0.329(2) 0.055(2) Uani 0.15 1 d . U P B 2
H36C H 0.403083 0.554540 0.279106 0.066 Uiso 0.15 1 calc R . P B 2
H36D H 0.494748 0.559433 0.353433 0.066 Uiso 0.15 1 calc R . P B 2
C37A C 0.4484(15) 0.769(3) 0.288(2) 0.047(2) Uani 0.15 1 d . U P B 2
H37C H 0.410119 0.773267 0.219238 0.057 Uiso 0.15 1 calc R . P B 2
H37D H 0.499936 0.791600 0.304981 0.057 Uiso 0.15 1 calc R . P B 2
C38A C 0.4261(15) 0.875(4) 0.341(2) 0.054(3) Uani 0.15 1 d . U P B 2
H38C H 0.451700 0.972040 0.354295 0.064 Uiso 0.15 1 calc R . P B 2
H38D H 0.369924 0.890567 0.302235 0.064 Uiso 0.15 1 calc R . P B 2
C35 C 0.4146(2) 0.5312(5) 0.3116(3) 0.0457(9) Uani 0.85 1 d . U P A 1
H35A H 0.447445 0.466240 0.366519 0.055 Uiso 0.85 1 calc R . P A 1
H35B H 0.367670 0.475979 0.263605 0.055 Uiso 0.85 1 calc R . P A 1
C36 C 0.3940(3) 0.6696(6) 0.3395(4) 0.0607(10) Uani 0.85 1 d . U P A 1
H36A H 0.338047 0.687794 0.297002 0.073 Uiso 0.85 1 calc R . P A 1
H36B H 0.409751 0.661302 0.404422 0.073 Uiso 0.85 1 calc R . P A 1
C37 C 0.4365(3) 0.7901(6) 0.3321(5) 0.0683(12) Uani 0.85 1 d . U P A 1
H37A H 0.464140 0.852105 0.389207 0.082 Uiso 0.85 1 calc R . P A 1
H37B H 0.401309 0.853509 0.277146 0.082 Uiso 0.85 1 calc R . P A 1
C38 C 0.4919(3) 0.7108(5) 0.3211(4) 0.0565(10) Uani 0.85 1 d . U P A 1
H38A H 0.502820 0.770219 0.283331 0.068 Uiso 0.85 1 calc R . P A 1
H38B H 0.540797 0.690553 0.382961 0.068 Uiso 0.85 1 calc R . P A 1
H15 H 0.2628(16) 0.6387(19) 0.4679(19) 0.022(7) Uiso 1 1 d D . . . .
H16 H 0.3157(10) 0.444(3) 0.4317(17) 0.021(7) Uiso 1 1 d D . . . .
H12 H 0.0910(16) 0.545(4) 0.308(3) 0.054(11) Uiso 1 1 d D . . . .

loop_
_atom_site_aniso_label
_atom_site_aniso_U_11
_atom_site_aniso_U_22
_atom_site_aniso_U_33
_atom_site_aniso_U_23
_atom_site_aniso_U_13
_atom_site_aniso_U_12
F1 0.0142(6) 0.0363(8) 0.0147(6) -0.0041(6) 0.0057(5) 0.0054(6)
O11 0.0209(8) 0.0231(9) 0.0206(9) -0.0041(7) 0.0058(7) 0.0017(7)
O12 0.0192(8) 0.0281(9) 0.0146(8) -0.0043(7) 0.0081(7) 0.0008(7)
O14 0.0224(8) 0.0107(7) 0.0175(8) -0.0005(6) 0.0101(7) -0.0009(6)
O30 0.0224(9) 0.0309(10) 0.0398(11) -0.0023(9) 0.0198(8) -0.0029(8)
N9 0.0189(9) 0.0215(10) 0.0128(9) -0.0013(8) 0.0072(8) 0.0019(8)
N15 0.0178(9) 0.0126(9) 0.0120(8) -0.0022(7) 0.0081(8) -0.0011(7)
N16 0.0158(9) 0.0159(9) 0.0132(9) -0.0015(7) 0.0083(8) 0.0005(7)
N18 0.0152(8) 0.0130(9) 0.0128(8) -0.0009(7) 0.0071(7) 0.0013(7)
N21 0.0150(9) 0.0155(9) 0.0130(8) 0.0001(7) 0.0075(7) -0.0006(7)
N24 0.0166(10) 0.0408(14) 0.0193(10) -0.0124(10) 0.0080(8) 0.0027(9)
N27 0.0161(9) 0.0185(9) 0.0138(9) -0.0008(7) 0.0079(7) -0.0004(7)
C1 0.0306(13) 0.0205(12) 0.0157(11) 0.0040(10) 0.0120(10) 0.0038(10)
C2 0.0307(13) 0.0284(14) 0.0178(12) 0.0026(10) 0.0071(11) 0.0075(11)
C3 0.0213(12) 0.0257(13) 0.0210(12) -0.0030(10) 0.0054(10) 0.0032(10)
C4 0.0212(11) 0.0188(11) 0.0175(11) 0.0003(9) 0.0081(10) 0.0013(9)
C5 0.0206(11) 0.0157(11) 0.0136(10) 0.0005(8) 0.0088(9) 0.0030(9)
C6 0.0192(10) 0.0168(11) 0.0155(10) 0.0023(8) 0.0105(9) 0.0009(8)
C7 0.0157(10) 0.0128(10) 0.0131(10) 0.0011(8) 0.0078(9) 0.0000(8)
C8 0.0179(11) 0.0206(11) 0.0154(10) 0.0002(9) 0.0094(9) 0.0004(9)
C10 0.0131(10) 0.0240(12) 0.0170(11) 0.0029(9) 0.0055(9) 0.0020(9)
C13 0.0131(9) 0.0141(11) 0.0106(9) 0.0020(8) 0.0042(8) 0.0014(8)
C17 0.0165(10) 0.0122(10) 0.0119(10) 0.0019(8) 0.0078(9) -0.0009(8)
C19 0.0164(10) 0.0132(10) 0.0137(10) 0.0010(8) 0.0084(9) 0.0003(8)
C20 0.0140(10) 0.0273(12) 0.0167(11) -0.0047(10) 0.0054(9) 0.0016(9)
C22 0.0180(10) 0.0198(11) 0.0156(10) -0.0004(9) 0.0110(9) -0.0003(9)
C23 0.0127(10) 0.0193(11) 0.0141(10) 0.0001(9) 0.0067(9) 0.0016(8)
C25 0.0194(11) 0.0252(12) 0.0192(11) -0.0079(9) 0.0115(10) -0.0018(9)
C26 0.0150(10) 0.0222(12) 0.0158(11) -0.0019(9) 0.0056(9) -0.0012(9)
C28 0.0224(12) 0.0363(14) 0.0208(12) 0.0076(11) 0.0128(10) 0.0004(11)
C29 0.0246(12) 0.0350(14) 0.0206(12) 0.0052(10) 0.0146(10) 0.0018(11)
C31 0.0177(11) 0.0421(16) 0.0243(13) -0.0113(12) 0.0102(10) 0.0014(11)
C32 0.0147(10) 0.0217(11) 0.0242(12) -0.0097(10) 0.0082(10) -0.0005(9)
C33 0.0162(11) 0.0549(18) 0.0156(11) -0.0119(11) 0.0055(10) 0.0083(11)
O34 0.0460(14) 0.0340(13) 0.0335(13) 0.0027(11) 0.0253(12) -0.0003(11)
O34A 0.061(9) 0.048(9) 0.020(6) -0.010(6) 0.025(7) -0.006(7)
C35A 0.039(3) 0.056(3) 0.066(3) -0.004(3) 0.039(3) -0.002(3)
C36A 0.043(3) 0.053(3) 0.074(3) -0.007(3) 0.038(3) -0.005(3)
C37A 0.040(3) 0.050(3) 0.074(3) -0.008(3) 0.046(3) -0.011(3)
C38A 0.043(3) 0.055(4) 0.075(4) -0.013(4) 0.041(3) -0.004(4)
C35 0.0338(17) 0.050(2) 0.056(2) 0.0115(17) 0.0284(16) 0.0009(16)
C36 0.0475(19) 0.068(2) 0.072(2) -0.011(2) 0.0384(17) -0.0020(18)
C37 0.0452(19) 0.056(2) 0.089(2) -0.018(2) 0.0316(19) -0.0046(18)
C38 0.055(2) 0.042(2) 0.084(3) -0.009(2) 0.048(2) -0.0113(18)

loop_
_atom_type_symbol
_atom_type_description
_atom_type_scat_dispersion_real
_atom_type_scat_dispersion_imag
_atom_type_scat_source
C C 0.0033 0.0016 'International Tables Vol C Tables 4.2.6.8 and 6.1.1.4'
H H 0.0000 0.0000 'International Tables Vol C Tables 4.2.6.8 and 6.1.1.4'
F F 0.0171 0.0103 'International Tables Vol C Tables 4.2.6.8 and 6.1.1.4'
N N 0.0061 0.0033 'International Tables Vol C Tables 4.2.6.8 and 6.1.1.4'
O O 0.0106 0.0060 'International Tables Vol C Tables 4.2.6.8 and 6.1.1.4'

loop_
_geom_angle_atom_site_label_1
_geom_angle_atom_site_label_2
_geom_angle_atom_site_label_3
_geom_angle
_geom_angle_site_symmetry_1
_geom_angle_site_symmetry_3
_geom_angle_publ_flag
N9 O12 H12 109(2) . . ?
C29 O30 C31 109.05(19) . . ?
O12 N9 C8 117.11(18) . . ?
C10 N9 O12 117.30(19) . . ?
C10 N9 C8 124.1(2) . . ?
N16 N15 H15 114.7(18) . . ?
C13 N15 N16 120.83(18) . . ?
C13 N15 H15 120.9(18) . . ?
N15 N16 H16 112.6(18) . . ?
C17 N16 N15 118.96(18) . . ?
C17 N16 H16 118.3(18) . . ?
C17 N18 C19 115.12(18) . . ?
C19 N21 C22 118.79(19) . . ?
C22 N24 C25 122.7(2) . . ?
C22 N24 C33 124.8(2) . . ?
C25 N24 C33 112.38(19) . . ?
C28 N27 C26 111.50(18) . . ?
C32 N27 C26 109.72(18) . . ?
C32 N27 C28 110.12(19) . . ?
H1A C1 H1B 109.0 . . ?
C2 C1 H1A 111.1 . . ?
C2 C1 H1B 111.1 . . ?
C2 C1 C5 103.5(2) . . ?
C5 C1 H1A 111.1 . . ?
C5 C1 H1B 111.1 . . ?
C1 C2 H2A 110.9 . . ?
C1 C2 H2B 110.9 . . ?
C1 C2 C3 104.1(2) . . ?
H2A C2 H2B 109.0 . . ?
C3 C2 H2A 110.9 . . ?
C3 C2 H2B 110.9 . . ?
C2 C3 H3A 110.5 . . ?
C2 C3 H3B 110.5 . . ?
C2 C3 C4 106.0(2) . . ?
H3A C3 H3B 108.7 . . ?
C4 C3 H3A 110.5 . . ?
C4 C3 H3B 110.5 . . ?
C3 C4 H4A 110.6 . . ?
C3 C4 H4B 110.6 . . ?
H4A C4 H4B 108.7 . . ?
C5 C4 C3 105.9(2) . . ?
C5 C4 H4A 110.6 . . ?
C5 C4 H4B 110.6 . . ?
C1 C5 C4 103.56(19) . . ?
C1 C5 H5 108.3 . . ?
C4 C5 H5 108.3 . . ?
C6 C5 C1 112.53(19) . . ?
C6 C5 C4 115.49(19) . . ?
C6 C5 H5 108.3 . . ?
C5 C6 H6A 108.6 . . ?
C5 C6 H6B 108.6 . . ?
C5 C6 C7 114.83(18) . . ?
H6A C6 H6B 107.5 . . ?
C7 C6 H6A 108.6 . . ?
C7 C6 H6B 108.6 . . ?
C6 C7 H7 109.0 . . ?
C8 C7 C6 109.90(18) . . ?
C8 C7 H7 109.0 . . ?
C13 C7 C6 111.13(18) . . ?
C13 C7 H7 109.0 . . ?
C13 C7 C8 108.68(17) . . ?
N9 C8 C7 113.15(18) . . ?
N9 C8 H8A 108.9 . . ?
N9 C8 H8B 108.9 . . ?
C7 C8 H8A 108.9 . . ?
C7 C8 H8B 108.9 . . ?
H8A C8 H8B 107.8 . . ?
O11 C10 N9 123.5(2) . . ?
O11 C10 H10 118.2 . . ?
N9 C10 H10 118.2 . . ?
O14 C13 N15 122.8(2) . . ?
O14 C13 C7 123.1(2) . . ?
N15 C13 C7 113.93(18) . . ?
N16 C17 C23 117.96(19) . . ?
N18 C17 N16 120.84(19) . . ?
N18 C17 C23 121.19(19) . . ?
N18 C19 C20 116.64(19) . . ?
N21 C19 N18 126.9(2) . . ?
N21 C19 C20 116.45(19) . . ?
C19 C20 H20A 109.5 . . ?
C19 C20 H20B 109.5 . . ?
C19 C20 H20C 109.5 . . ?
H20A C20 H20B 109.5 . . ?
H20A C20 H20C 109.5 . . ?
H20B C20 H20C 109.5 . . ?
N21 C22 N24 116.9(2) . . ?
N21 C22 C23 117.4(2) . . ?
N24 C22 C23 125.6(2) . . ?
F1 C23 C17 116.27(19) . . ?
F1 C23 C22 123.09(19) . . ?
C17 C23 C22 120.48(19) . . ?
N24 C25 H25A 109.5 . . ?
N24 C25 H25B 109.5 . . ?
N24 C25 C26 110.9(2) . . ?
H25A C25 H25B 108.0 . . ?
C26 C25 H25A 109.5 . . ?
C26 C25 H25B 109.5 . . ?
N27 C26 C25 110.39(19) . . ?
N27 C26 H26A 109.6 . . ?
N27 C26 H26B 109.6 . . ?
C25 C26 H26A 109.6 . . ?
C25 C26 H26B 109.6 . . ?
H26A C26 H26B 108.1 . . ?
N27 C28 H28A 109.8 . . ?
N27 C28 H28B 109.8 . . ?
N27 C28 C29 109.3(2) . . ?
H28A C28 H28B 108.3 . . ?
C29 C28 H28A 109.8 . . ?
C29 C28 H28B 109.8 . . ?
O30 C29 C28 110.6(2) . . ?
O30 C29 H29A 109.5 . . ?
O30 C29 H29B 109.5 . . ?
C28 C29 H29A 109.5 . . ?
C28 C29 H29B 109.5 . . ?
H29A C29 H29B 108.1 . . ?
O30 C31 H31A 109.2 . . ?
O30 C31 H31B 109.2 . . ?
O30 C31 C32 111.9(2) . . ?
H31A C31 H31B 107.9 . . ?
C32 C31 H31A 109.2 . . ?
C32 C31 H31B 109.2 . . ?
N27 C32 C31 109.69(19) . . ?
N27 C32 H32 109.7 . . ?
N27 C32 C33 108.6(2) . . ?
C31 C32 H32 109.7 . . ?
C31 C32 C33 109.4(2) . . ?
C33 C32 H32 109.7 . . ?
N24 C33 C32 110.1(2) . . ?
N24 C33 H33A 109.6 . . ?
N24 C33 H33B 109.6 . . ?
C32 C33 H33A 109.6 . . ?
C32 C33 H33B 109.6 . . ?
H33A C33 H33B 108.2 . . ?
C38 O34 C35 106.5(3) . . ?
C38A O34A C35A 107.2(19) . . ?
O34A C35A H35C 110.2 . . ?
O34A C35A H35D 110.2 . . ?
H35C C35A H35D 108.5 . . ?
C36A C35A O34A 108(2) . . ?
C36A C35A H35C 110.2 . . ?
C36A C35A H35D 110.2 . . ?
C35A C36A H36C 110.0 . . ?
C35A C36A H36D 110.0 . . ?
C35A C36A C37A 109(2) . . ?
H36C C36A H36D 108.4 . . ?
C37A C36A H36C 110.0 . . ?
C37A C36A H36D 110.0 . . ?
C36A C37A H37C 111.9 . . ?
C36A C37A H37D 111.9 . . ?
C36A C37A C38A 99(2) . . ?
H37C C37A H37D 109.6 . . ?
C38A C37A H37C 111.9 . . ?
C38A C37A H37D 111.9 . . ?
O34A C38A C37A 105(2) . . ?
O34A C38A H38C 110.7 . . ?
O34A C38A H38D 110.7 . . ?
C37A C38A H38C 110.7 . . ?
C37A C38A H38D 110.7 . . ?
H38C C38A H38D 108.8 . . ?
O34 C35 H35A 110.4 . . ?
O34 C35 H35B 110.4 . . ?
O34 C35 C36 106.4(3) . . ?
H35A C35 H35B 108.6 . . ?
C36 C35 H35A 110.4 . . ?
C36 C35 H35B 110.4 . . ?
C35 C36 H36A 110.7 . . ?
C35 C36 H36B 110.7 . . ?
H36A C36 H36B 108.8 . . ?
C37 C36 C35 105.2(4) . . ?
C37 C36 H36A 110.7 . . ?
C37 C36 H36B 110.7 . . ?
C36 C37 H37A 110.9 . . ?
C36 C37 H37B 110.9 . . ?
C36 C37 C38 104.2(4) . . ?
H37A C37 H37B 108.9 . . ?
C38 C37 H37A 110.9 . . ?
C38 C37 H37B 110.9 . . ?
O34 C38 C37 104.6(4) . . ?
O34 C38 H38A 110.8 . . ?
O34 C38 H38B 110.8 . . ?
C37 C38 H38A 110.8 . . ?
C37 C38 H38B 110.8 . . ?
H38A C38 H38B 108.9 . . ?

loop_
_geom_bond_atom_site_label_1
_geom_bond_atom_site_label_2
_geom_bond_distance
_geom_bond_site_symmetry_2
_geom_bond_publ_flag
F1 C23 1.365(2) . ?
O11 C10 1.229(3) . ?
O12 N9 1.399(2) . ?
O12 H12 0.898(14) . ?
O14 C13 1.228(3) . ?
O30 C29 1.417(3) . ?
O30 C31 1.420(3) . ?
N9 C8 1.457(3) . ?
N9 C10 1.328(3) . ?
N15 N16 1.393(3) . ?
N15 C13 1.344(3) . ?
N15 H15 0.891(13) . ?
N16 C17 1.372(3) . ?
N16 H16 0.888(13) . ?
N18 C17 1.343(3) . ?
N18 C19 1.349(3) . ?
N21 C19 1.322(3) . ?
N21 C22 1.354(3) . ?
N24 C22 1.359(3) . ?
N24 C25 1.456(3) . ?
N24 C33 1.461(3) . ?
N27 C26 1.464(3) . ?
N27 C28 1.459(3) . ?
N27 C32 1.457(3) . ?
C1 H1A 0.9900 . ?
C1 H1B 0.9900 . ?
C1 C2 1.524(4) . ?
C1 C5 1.529(3) . ?
C2 H2A 0.9900 . ?
C2 H2B 0.9900 . ?
C2 C3 1.535(4) . ?
C3 H3A 0.9900 . ?
C3 H3B 0.9900 . ?
C3 C4 1.551(3) . ?
C4 H4A 0.9900 . ?
C4 H4B 0.9900 . ?
C4 C5 1.544(3) . ?
C5 H5 1.0000 . ?
C5 C6 1.523(3) . ?
C6 H6A 0.9900 . ?
C6 H6B 0.9900 . ?
C6 C7 1.533(3) . ?
C7 H7 1.0000 . ?
C7 C8 1.530(3) . ?
C7 C13 1.515(3) . ?
C8 H8A 0.9900 . ?
C8 H8B 0.9900 . ?
C10 H10 0.9500 . ?
C17 C23 1.384(3) . ?
C19 C20 1.499(3) . ?
C20 H20A 0.9800 . ?
C20 H20B 0.9800 . ?
C20 H20C 0.9800 . ?
C22 C23 1.393(3) . ?
C25 H25A 0.9900 . ?
C25 H25B 0.9900 . ?
C25 C26 1.513(3) . ?
C26 H26A 0.9900 . ?
C26 H26B 0.9900 . ?
C28 H28A 0.9900 . ?
C28 H28B 0.9900 . ?
C28 C29 1.515(3) . ?
C29 H29A 0.9900 . ?
C29 H29B 0.9900 . ?
C31 H31A 0.9900 . ?
C31 H31B 0.9900 . ?
C31 C32 1.514(3) . ?
C32 H32 1.0000 . ?
C32 C33 1.527(4) . ?
C33 H33A 0.9900 . ?
C33 H33B 0.9900 . ?
O34 C35 1.417(4) . ?
O34 C38 1.410(5) . ?
O34A C35A 1.50(3) . ?
O34A C38A 1.37(3) . ?
C35A H35C 0.9900 . ?
C35A H35D 0.9900 . ?
C35A C36A 1.39(4) . ?
C36A H36C 0.9900 . ?
C36A H36D 0.9900 . ?
C36A C37A 1.58(4) . ?
C37A H37C 0.9900 . ?
C37A H37D 0.9900 . ?
C37A C38A 1.60(4) . ?
C38A H38C 0.9900 . ?
C38A H38D 0.9900 . ?
C35 H35A 0.9900 . ?
C35 H35B 0.9900 . ?
C35 C36 1.507(6) . ?
C36 H36A 0.9900 . ?
C36 H36B 0.9900 . ?
C36 C37 1.482(7) . ?
C37 H37A 0.9900 . ?
C37 H37B 0.9900 . ?
C37 C38 1.505(7) . ?
C38 H38A 0.9900 . ?
C38 H38B 0.9900 . ?

loop_
_geom_hbond_atom_site_label_D
_geom_hbond_atom_site_label_H
_geom_hbond_atom_site_label_A
_geom_hbond_distance_DH
_geom_hbond_distance_HA
_geom_hbond_distance_DA
_geom_hbond_angle_DHA
_geom_hbond_site_symmetry_A
_geom_hbond_publ_flag
C7 H7 O14 1.00 2.40 3.287(3) 148 4_556 yes
C10 H10 O34 0.95 2.69 3.309(3) 123 3_455 yes
C33 H33B F1 0.99 2.09 2.837(3) 130 . yes
C36A H36D O11 0.99 2.43 3.33(3) 152 3_545 yes
C35 H35A O11 0.99 2.63 3.383(4) 133 3_545 yes
N15 H15 O14 0.891(13) 1.954(15) 2.827(2) 166(3) 4_556 yes
N16 H16 O11 0.888(13) 1.939(16) 2.787(3) 159(3) 4_546 yes
O12 H12 N15 0.898(14) 2.73(3) 3.358(3) 128(3) . yes
O12 H12 N18 0.898(14) 1.907(18) 2.773(2) 161(4) . yes

loop_
_geom_torsion_atom_site_label_1
_geom_torsion_atom_site_label_2
_geom_torsion_atom_site_label_3
_geom_torsion_atom_site_label_4
_geom_torsion
_geom_torsion_site_symmetry_1
_geom_torsion_site_symmetry_2
_geom_torsion_site_symmetry_3
_geom_torsion_site_symmetry_4
_geom_torsion_publ_flag
O12 N9 C8 C7 97.3(2) . . . . ?
O12 N9 C10 O11 173.9(2) . . . . ?
O30 C31 C32 N27 57.1(3) . . . . ?
O30 C31 C32 C33 176.0(2) . . . . ?
N15 N16 C17 N18 16.9(3) . . . . ?
N15 N16 C17 C23 -164.0(2) . . . . ?
N16 N15 C13 O14 -8.2(3) . . . . ?
N16 N15 C13 C7 175.52(17) . . . . ?
N16 C17 C23 F1 8.3(3) . . . . ?
N16 C17 C23 C22 -176.2(2) . . . . ?
N18 C17 C23 F1 -172.68(19) . . . . ?
N18 C17 C23 C22 2.9(3) . . . . ?
N21 C22 C23 F1 173.0(2) . . . . ?
N21 C22 C23 C17 -2.2(3) . . . . ?
N24 C22 C23 F1 -4.6(4) . . . . ?
N24 C22 C23 C17 -179.9(2) . . . . ?
N24 C25 C26 N27 55.2(3) . . . . ?
N27 C28 C29 O30 -60.3(3) . . . . ?
N27 C32 C33 N24 -59.3(3) . . . . ?
C1 C2 C3 C4 -24.0(3) . . . . ?
C1 C5 C6 C7 171.92(19) . . . . ?
C2 C1 C5 C4 -39.8(2) . . . . ?
C2 C1 C5 C6 -165.2(2) . . . . ?
C2 C3 C4 C5 -0.5(3) . . . . ?
C3 C4 C5 C1 24.7(2) . . . . ?
C3 C4 C5 C6 148.1(2) . . . . ?
C4 C5 C6 C7 53.3(3) . . . . ?
C5 C1 C2 C3 39.7(2) . . . . ?
C5 C6 C7 C8 175.77(19) . . . . ?
C5 C6 C7 C13 55.4(2) . . . . ?
C6 C7 C8 N9 179.23(18) . . . . ?
C6 C7 C13 O14 44.0(3) . . . . ?
C6 C7 C13 N15 -139.71(19) . . . . ?
C8 N9 C10 O11 8.3(4) . . . . ?
C8 C7 C13 O14 -77.1(3) . . . . ?
C8 C7 C13 N15 99.2(2) . . . . ?
C10 N9 C8 C7 -97.1(3) . . . . ?
C13 N15 N16 C17 72.5(3) . . . . ?
C13 C7 C8 N9 -59.0(2) . . . . ?
C17 N18 C19 N21 -2.6(3) . . . . ?
C17 N18 C19 C20 177.0(2) . . . . ?
C19 N18 C17 N16 178.47(19) . . . . ?
C19 N18 C17 C23 -0.6(3) . . . . ?
C19 N21 C22 N24 177.2(2) . . . . ?
C19 N21 C22 C23 -0.6(3) . . . . ?
C22 N21 C19 N18 3.2(3) . . . . ?
C22 N21 C19 C20 -176.3(2) . . . . ?
C22 N24 C25 C26 122.5(3) . . . . ?
C22 N24 C33 C32 -120.3(3) . . . . ?
C25 N24 C22 N21 -9.1(4) . . . . ?
C25 N24 C22 C23 168.6(2) . . . . ?
C25 N24 C33 C32 55.5(3) . . . . ?
C26 N27 C28 C29 179.2(2) . . . . ?
C26 N27 C32 C31 -178.5(2) . . . . ?
C26 N27 C32 C33 62.0(2) . . . . ?
C28 N27 C26 C25 177.3(2) . . . . ?
C28 N27 C32 C31 -55.4(3) . . . . ?
C28 N27 C32 C33 -174.9(2) . . . . ?
C29 O30 C31 C32 -59.5(3) . . . . ?
C31 O30 C29 C28 60.8(3) . . . . ?
C31 C32 C33 N24 -178.9(2) . . . . ?
C32 N27 C26 C25 -60.4(3) . . . . ?
C32 N27 C28 C29 57.1(3) . . . . ?
C33 N24 C22 N21 166.3(2) . . . . ?
C33 N24 C22 C23 -16.1(4) . . . . ?
C33 N24 C25 C26 -53.4(3) . . . . ?
O34 C35 C36 C37 -9.8(5) . . . . ?
O34A C35A C36A C37A -11(3) . . . . ?
C35A O34A C38A C37A -36(2) . . . . ?
C35A C36A C37A C38A -9(3) . . . . ?
C36A C37A C38A O34A 28(2) . . . . ?
C38A O34A C35A C36A 30(3) . . . . ?
C35 O34 C38 C37 -37.3(5) . . . . ?
C35 C36 C37 C38 -12.0(6) . . . . ?
C36 C37 C38 O34 30.1(6) . . . . ?
C38 O34 C35 C36 29.7(5) . . . . ?
